data_7246540
loop_
_publ_author_name
'Zhang, Zhongyi'
'Hou, Zhong-Wei'
'Chen, Hao'
'Li, Pinhua'
'Wang, Lei'

_publ_section_title
;
 Electrochemical electrophilic bromination/spirocyclization of
 N-benzyl-acrylamides to brominated 2-azaspiro[4.5]decanes
;
_journal_issue 9
_journal_name_full 'Green Chemistry'
_journal_page_first 3543
_journal_page_last 3548
_journal_paper_doi 10.1039/D3GC00728F
_journal_volume 25
_journal_year 2023
_chemical_formula_sum 'C15 H20 Br N O2'
_chemical_formula_weight 326.23
_space_group_crystal_system triclinic
_space_group_IT_number 2
_space_group_name_Hall '-P 1'
_space_group_name_H-M_alt 'P -1'
_atom_sites_solution_hydrogens geom
_audit_creation_method SHELXL-2014/7
_audit_update_record
;
2022-10-18 deposited with the CCDC.	2023-03-30 downloaded from the CCDC.
;
_cell_angle_alpha 93.881(5)
_cell_angle_beta 97.142(5)
_cell_angle_gamma 100.629(4)
_cell_formula_units_Z 2
_cell_length_a 7.079(2)
_cell_length_b 9.363(3)
_cell_length_c 11.864(3)
_cell_measurement_reflns_used 1768
_cell_measurement_temperature 296(2)
_cell_measurement_theta_max 25.12
_cell_measurement_theta_min 2.22
_cell_volume 763.5(4)
_computing_cell_refinement 'Bruker SMART'
_computing_data_collection 'Bruker SMART'
_computing_data_reduction 'Bruker SAINT'
_computing_molecular_graphics 'Bruker SHELXTL'
_computing_publication_material 'Bruker SHELXTL'
_computing_structure_refinement 'SHELXL-2014/7 (Sheldrick, 2014)'
_computing_structure_solution 'Bruker SHELXTL'
_diffrn_ambient_temperature 296(2)
_diffrn_measured_fraction_theta_full 0.988
_diffrn_measured_fraction_theta_max 0.988
_diffrn_measurement_device_type 'CCD area detector'
_diffrn_measurement_method 'phi and omega scans'
_diffrn_radiation_type MoK\a
_diffrn_radiation_wavelength 0.71073
_diffrn_reflns_av_R_equivalents 0.0190
_diffrn_reflns_av_unetI/netI 0.0427
_diffrn_reflns_Laue_measured_fraction_full 0.988
_diffrn_reflns_Laue_measured_fraction_max 0.988
_diffrn_reflns_limit_h_max 8
_diffrn_reflns_limit_h_min -8
_diffrn_reflns_limit_k_max 10
_diffrn_reflns_limit_k_min -11
_diffrn_reflns_limit_l_max 14
_diffrn_reflns_limit_l_min -10
_diffrn_reflns_number 3901
_diffrn_reflns_point_group_measured_fraction_full 0.988
_diffrn_reflns_point_group_measured_fraction_max 0.988
_diffrn_reflns_theta_full 25.000
_diffrn_reflns_theta_max 25.000
_diffrn_reflns_theta_min 2.691
_exptl_absorpt_coefficient_mu 2.690
_exptl_absorpt_correction_type none
_exptl_crystal_colour COLORLESS
_exptl_crystal_density_diffrn 1.419
_exptl_crystal_description BLOCK
_exptl_crystal_F_000 336
_exptl_crystal_size_max 0.260
_exptl_crystal_size_mid 0.250
_exptl_crystal_size_min 0.240
_refine_diff_density_max 0.663
_refine_diff_density_min -0.557
_refine_diff_density_rms 0.061
_refine_ls_extinction_method none
_refine_ls_goodness_of_fit_ref 0.996
_refine_ls_hydrogen_treatment constr
_refine_ls_matrix_type full
_refine_ls_number_parameters 176
_refine_ls_number_reflns 2672
_refine_ls_number_restraints 0
_refine_ls_restrained_S_all 0.996
_refine_ls_R_factor_all 0.0643
_refine_ls_R_factor_gt 0.0443
_refine_ls_shift/su_max 0.000
_refine_ls_shift/su_mean 0.000
_refine_ls_structure_factor_coef Fsqd
_refine_ls_weighting_details 'w=1/[\s^2^(Fo^2^)+(0.0663P)^2^+0.3324P] where P=(Fo^2^+2Fc^2^)/3'
_refine_ls_weighting_scheme calc
_refine_ls_wR_factor_gt 0.1089
_refine_ls_wR_factor_ref 0.1155
_reflns_Friedel_coverage 0.000
_reflns_number_gt 2034
_reflns_number_total 2672
_reflns_threshold_expression 'I > 2\s(I)'
_cod_data_source_file d3gc00728f2.cif
_cod_data_source_block 1
_cod_depositor_comments 'Adding full bibliography for 7246540--7246541.cif.'
_cod_database_code 7246540
_shelx_shelxl_version_number 2014/7
_shelx_space_group_comment
; 
The symmetry employed for this shelxl refinement is uniquely defined 
by the following loop, which should always be used as a source of 
symmetry information in preference to the above space-group names. 
They are only intended as comments. 
;
_shelx_estimated_absorpt_t_min 0.541
_shelx_estimated_absorpt_t_max 0.565

loop_
_space_group_symop_operation_xyz
'x, y, z'
'-x, -y, -z'

loop_
_atom_site_label
_atom_site_type_symbol
_atom_site_fract_x
_atom_site_fract_y
_atom_site_fract_z
_atom_site_U_iso_or_equiv
_atom_site_adp_type
_atom_site_occupancy
_atom_site_site_symmetry_order
_atom_site_calc_flag
_atom_site_refinement_flags_posn
_atom_site_refinement_flags_adp
_atom_site_refinement_flags_occupancy
_atom_site_disorder_assembly
_atom_site_disorder_group
Br1 Br 0.17186(6) 0.58524(4) 0.41155(4) 0.0644(2) Uani 1 1 d . . . . .
O2 O 0.5477(4) 1.0367(3) 0.3552(3) 0.0619(8) Uani 1 1 d . . . . .
N1 N 0.7379(4) 0.9158(3) 0.2557(2) 0.0370(6) Uani 1 1 d . . . . .
C4 C 0.5460(5) 0.6772(3) 0.2470(3) 0.0362(8) Uani 1 1 d . . . . .
C8 C 0.5166(5) 0.7737(3) 0.3540(3) 0.0345(7) Uani 1 1 d . . . . .
C7 C 0.7424(5) 0.7641(3) 0.2210(3) 0.0395(8) Uani 1 1 d . . . . .
H7A H 0.8507 0.7332 0.2644 0.047 Uiso 1 1 calc R U . . .
H7B H 0.7530 0.7509 0.1404 0.047 Uiso 1 1 calc R U . . .
O1 O 0.1973(6) 0.3172(4) 0.0540(3) 0.0976(13) Uani 1 1 d . . . . .
C11 C 0.5997(5) 0.9257(4) 0.3227(3) 0.0408(8) Uani 1 1 d . . . . .
C3 C 0.5589(5) 0.5243(4) 0.2666(3) 0.0450(9) Uani 1 1 d . . . . .
H3 H 0.6494 0.5082 0.3258 0.054 Uiso 1 1 calc R U . . .
C5 C 0.3953(5) 0.6859(4) 0.1492(3) 0.0475(9) Uani 1 1 d . . . . .
H5 H 0.3786 0.7780 0.1305 0.057 Uiso 1 1 calc R U . . .
C12 C 0.8553(5) 1.0397(4) 0.2092(3) 0.0402(8) Uani 1 1 d . . . . .
C9 C 0.3079(5) 0.7711(4) 0.3734(4) 0.0497(9) Uani 1 1 d . . . . .
H9A H 0.2372 0.7970 0.3048 0.060 Uiso 1 1 calc R U . . .
H9B H 0.3072 0.8451 0.4345 0.060 Uiso 1 1 calc R U . . .
C10 C 0.6393(6) 0.7485(4) 0.4639(3) 0.0496(9) Uani 1 1 d . . . . .
H10A H 0.5888 0.6542 0.4869 0.074 Uiso 1 1 calc R U . . .
H10B H 0.6350 0.8226 0.5230 0.074 Uiso 1 1 calc R U . . .
H10C H 0.7712 0.7528 0.4506 0.074 Uiso 1 1 calc R U . . .
C2 C 0.4473(6) 0.4088(4) 0.2039(4) 0.0574(11) Uani 1 1 d . . . . .
H2 H 0.4637 0.3157 0.2203 0.069 Uiso 1 1 calc R U . . .
C6 C 0.2844(6) 0.5717(5) 0.0877(3) 0.0635(12) Uani 1 1 d . . . . .
H6 H 0.1932 0.5863 0.0283 0.076 Uiso 1 1 calc R U . . .
C1 C 0.3008(7) 0.4239(5) 0.1105(4) 0.0649(13) Uani 1 1 d . . . . .
C14 C 0.7319(7) 1.0831(5) 0.1088(4) 0.0721(13) Uani 1 1 d . . . . .
H14A H 0.6885 1.0008 0.0529 0.108 Uiso 1 1 calc R U . . .
H14B H 0.8073 1.1612 0.0757 0.108 Uiso 1 1 calc R U . . .
H14C H 0.6216 1.1148 0.1342 0.108 Uiso 1 1 calc R U . . .
C15 C 1.0301(6) 0.9934(5) 0.1670(5) 0.0773(15) Uani 1 1 d . . . . .
H15A H 1.1094 0.9639 0.2295 0.116 Uiso 1 1 calc R U . . .
H15B H 1.1043 1.0737 0.1356 0.116 Uiso 1 1 calc R U . . .
H15C H 0.9875 0.9131 0.1092 0.116 Uiso 1 1 calc R U . . .
C13 C 0.9226(9) 1.1690(6) 0.2991(5) 0.104(2) Uani 1 1 d . . . . .
H13A H 0.8116 1.2014 0.3231 0.156 Uiso 1 1 calc R U . . .
H13B H 1.0007 1.2471 0.2675 0.156 Uiso 1 1 calc R U . . .
H13C H 0.9978 1.1400 0.3636 0.156 Uiso 1 1 calc R U . . .

loop_
_atom_site_aniso_label
_atom_site_aniso_U_11
_atom_site_aniso_U_22
_atom_site_aniso_U_33
_atom_site_aniso_U_23
_atom_site_aniso_U_13
_atom_site_aniso_U_12
Br1 0.0548(3) 0.0573(3) 0.0915(4) 0.0349(2) 0.0277(2) 0.01613(19)
O2 0.084(2) 0.0356(15) 0.076(2) 0.0046(13) 0.0350(16) 0.0210(14)
N1 0.0394(15) 0.0308(15) 0.0413(17) 0.0051(12) 0.0058(13) 0.0070(12)
C4 0.0398(18) 0.0292(17) 0.0385(19) 0.0035(14) 0.0005(15) 0.0068(14)
C8 0.0348(17) 0.0369(18) 0.0355(19) 0.0097(14) 0.0057(14) 0.0137(14)
C7 0.0387(18) 0.0359(18) 0.045(2) 0.0026(15) 0.0087(16) 0.0092(14)
O1 0.133(3) 0.064(2) 0.067(2) -0.0124(17) 0.011(2) -0.044(2)
C11 0.047(2) 0.0333(19) 0.043(2) 0.0037(16) 0.0034(17) 0.0116(16)
C3 0.050(2) 0.0344(19) 0.054(2) 0.0076(17) 0.0107(18) 0.0149(16)
C5 0.052(2) 0.044(2) 0.041(2) 0.0133(16) -0.0066(17) 0.0017(17)
C12 0.0419(19) 0.0326(18) 0.044(2) 0.0064(15) 0.0002(16) 0.0036(14)
C9 0.051(2) 0.041(2) 0.068(3) 0.0241(18) 0.0201(19) 0.0225(16)
C10 0.056(2) 0.056(2) 0.038(2) 0.0090(17) 0.0006(18) 0.0174(18)
C2 0.076(3) 0.031(2) 0.068(3) -0.0001(19) 0.028(2) 0.0081(19)
C6 0.067(3) 0.064(3) 0.045(2) 0.013(2) -0.007(2) -0.018(2)
C1 0.081(3) 0.055(3) 0.047(3) -0.006(2) 0.018(2) -0.017(2)
C14 0.063(3) 0.077(3) 0.084(3) 0.043(3) 0.006(2) 0.022(2)
C15 0.056(3) 0.072(3) 0.121(4) 0.054(3) 0.033(3) 0.025(2)
C13 0.121(5) 0.081(4) 0.081(4) -0.024(3) 0.023(3) -0.047(3)

loop_
_atom_type_symbol
_atom_type_description
_atom_type_scat_dispersion_real
_atom_type_scat_dispersion_imag
_atom_type_scat_source
C C 0.0033 0.0016 'International Tables Vol C Tables 4.2.6.8 and 6.1.1.4'
H H 0.0000 0.0000 'International Tables Vol C Tables 4.2.6.8 and 6.1.1.4'
Br Br -0.2901 2.4595 'International Tables Vol C Tables 4.2.6.8 and 6.1.1.4'
N N 0.0061 0.0033 'International Tables Vol C Tables 4.2.6.8 and 6.1.1.4'
O O 0.0106 0.0060 'International Tables Vol C Tables 4.2.6.8 and 6.1.1.4'

loop_
_geom_angle_atom_site_label_1
_geom_angle_atom_site_label_2
_geom_angle_atom_site_label_3
_geom_angle
_geom_angle_site_symmetry_1
_geom_angle_site_symmetry_3
_geom_angle_publ_flag
C11 N1 C7 111.5(3) . . ?
C11 N1 C12 125.5(3) . . ?
C7 N1 C12 122.5(3) . . ?
C3 C4 C5 112.2(3) . . ?
C3 C4 C7 111.3(3) . . ?
C5 C4 C7 107.5(3) . . ?
C3 C4 C8 115.1(3) . . ?
C5 C4 C8 109.9(3) . . ?
C7 C4 C8 100.1(2) . . ?
C9 C8 C11 107.8(3) . . ?
C9 C8 C10 110.6(3) . . ?
C11 C8 C10 107.4(3) . . ?
C9 C8 C4 116.2(3) . . ?
C11 C8 C4 100.7(3) . . ?
C10 C8 C4 113.2(3) . . ?
N1 C7 C4 104.3(3) . . ?
N1 C7 H7A 110.9 . . ?
C4 C7 H7A 110.9 . . ?
N1 C7 H7B 110.9 . . ?
C4 C7 H7B 110.9 . . ?
H7A C7 H7B 108.9 . . ?
O2 C11 N1 126.7(3) . . ?
O2 C11 C8 124.2(3) . . ?
N1 C11 C8 109.0(3) . . ?
C2 C3 C4 123.4(4) . . ?
C2 C3 H3 118.3 . . ?
C4 C3 H3 118.3 . . ?
C6 C5 C4 124.4(4) . . ?
C6 C5 H5 117.8 . . ?
C4 C5 H5 117.8 . . ?
N1 C12 C14 108.2(3) . . ?
N1 C12 C15 109.9(3) . . ?
C14 C12 C15 108.2(3) . . ?
N1 C12 C13 111.0(3) . . ?
C14 C12 C13 109.9(4) . . ?
C15 C12 C13 109.5(4) . . ?
C8 C9 Br1 114.7(2) . . ?
C8 C9 H9A 108.6 . . ?
Br1 C9 H9A 108.6 . . ?
C8 C9 H9B 108.6 . . ?
Br1 C9 H9B 108.6 . . ?
H9A C9 H9B 107.6 . . ?
C8 C10 H10A 109.5 . . ?
C8 C10 H10B 109.5 . . ?
H10A C10 H10B 109.5 . . ?
C8 C10 H10C 109.5 . . ?
H10A C10 H10C 109.5 . . ?
H10B C10 H10C 109.5 . . ?
C3 C2 C1 121.9(4) . . ?
C3 C2 H2 119.0 . . ?
C1 C2 H2 119.0 . . ?
C5 C6 C1 121.6(4) . . ?
C5 C6 H6 119.2 . . ?
C1 C6 H6 119.2 . . ?
O1 C1 C6 121.9(5) . . ?
O1 C1 C2 121.6(5) . . ?
C6 C1 C2 116.5(3) . . ?
C12 C14 H14A 109.5 . . ?
C12 C14 H14B 109.5 . . ?
H14A C14 H14B 109.5 . . ?
C12 C14 H14C 109.5 . . ?
H14A C14 H14C 109.5 . . ?
H14B C14 H14C 109.5 . . ?
C12 C15 H15A 109.5 . . ?
C12 C15 H15B 109.5 . . ?
H15A C15 H15B 109.5 . . ?
C12 C15 H15C 109.5 . . ?
H15A C15 H15C 109.5 . . ?
H15B C15 H15C 109.5 . . ?
C12 C13 H13A 109.5 . . ?
C12 C13 H13B 109.5 . . ?
H13A C13 H13B 109.5 . . ?
C12 C13 H13C 109.5 . . ?
H13A C13 H13C 109.5 . . ?
H13B C13 H13C 109.5 . . ?

loop_
_geom_bond_atom_site_label_1
_geom_bond_atom_site_label_2
_geom_bond_distance
_geom_bond_site_symmetry_2
_geom_bond_publ_flag
Br1 C9 1.938(4) . ?
O2 C11 1.219(4) . ?
N1 C11 1.347(4) . ?
N1 C7 1.459(4) . ?
N1 C12 1.478(4) . ?
C4 C3 1.483(5) . ?
C4 C5 1.492(5) . ?
C4 C7 1.553(5) . ?
C4 C8 1.566(5) . ?
C8 C9 1.519(5) . ?
C8 C11 1.525(5) . ?
C8 C10 1.532(5) . ?
C7 H7A 0.9700 . ?
C7 H7B 0.9700 . ?
O1 C1 1.225(5) . ?
C3 C2 1.334(5) . ?
C3 H3 0.9300 . ?
C5 C6 1.317(5) . ?
C5 H5 0.9300 . ?
C12 C14 1.511(5) . ?
C12 C15 1.514(6) . ?
C12 C13 1.522(6) . ?
C9 H9A 0.9700 . ?
C9 H9B 0.9700 . ?
C10 H10A 0.9600 . ?
C10 H10B 0.9600 . ?
C10 H10C 0.9600 . ?
C2 C1 1.453(6) . ?
C2 H2 0.9300 . ?
C6 C1 1.451(6) . ?
C6 H6 0.9300 . ?
C14 H14A 0.9600 . ?
C14 H14B 0.9600 . ?
C14 H14C 0.9600 . ?
C15 H15A 0.9600 . ?
C15 H15B 0.9600 . ?
C15 H15C 0.9600 . ?
C13 H13A 0.9600 . ?
C13 H13B 0.9600 . ?
C13 H13C 0.9600 . ?

loop_
_geom_torsion_atom_site_label_1
_geom_torsion_atom_site_label_2
_geom_torsion_atom_site_label_3
_geom_torsion_atom_site_label_4
_geom_torsion
_geom_torsion_site_symmetry_1
_geom_torsion_site_symmetry_2
_geom_torsion_site_symmetry_3
_geom_torsion_site_symmetry_4
_geom_torsion_publ_flag
C3 C4 C8 C9 -88.4(4) . . . . ?
C5 C4 C8 C9 39.4(4) . . . . ?
C7 C4 C8 C9 152.2(3) . . . . ?
C3 C4 C8 C11 155.5(3) . . . . ?
C5 C4 C8 C11 -76.7(3) . . . . ?
C7 C4 C8 C11 36.1(3) . . . . ?
C3 C4 C8 C10 41.1(4) . . . . ?
C5 C4 C8 C10 168.9(3) . . . . ?
C7 C4 C8 C10 -78.2(3) . . . . ?
C11 N1 C7 C4 16.0(4) . . . . ?
C12 N1 C7 C4 -156.7(3) . . . . ?
C3 C4 C7 N1 -154.6(3) . . . . ?
C5 C4 C7 N1 82.2(3) . . . . ?
C8 C4 C7 N1 -32.5(3) . . . . ?
C7 N1 C11 O2 -171.9(4) . . . . ?
C12 N1 C11 O2 0.6(6) . . . . ?
C7 N1 C11 C8 8.7(4) . . . . ?
C12 N1 C11 C8 -178.8(3) . . . . ?
C9 C8 C11 O2 29.2(5) . . . . ?
C10 C8 C11 O2 -89.9(4) . . . . ?
C4 C8 C11 O2 151.4(4) . . . . ?
C9 C8 C11 N1 -151.4(3) . . . . ?
C10 C8 C11 N1 89.5(3) . . . . ?
C4 C8 C11 N1 -29.2(3) . . . . ?
C5 C4 C3 C2 -0.2(5) . . . . ?
C7 C4 C3 C2 -120.7(4) . . . . ?
C8 C4 C3 C2 126.4(4) . . . . ?
C3 C4 C5 C6 0.7(5) . . . . ?
C7 C4 C5 C6 123.3(4) . . . . ?
C8 C4 C5 C6 -128.7(4) . . . . ?
C11 N1 C12 C14 -77.9(4) . . . . ?
C7 N1 C12 C14 93.8(4) . . . . ?
C11 N1 C12 C15 164.1(4) . . . . ?
C7 N1 C12 C15 -24.2(5) . . . . ?
C11 N1 C12 C13 42.8(5) . . . . ?
C7 N1 C12 C13 -145.5(4) . . . . ?
C11 C8 C9 Br1 178.8(2) . . . . ?
C10 C8 C9 Br1 -64.1(4) . . . . ?
C4 C8 C9 Br1 66.8(4) . . . . ?
C4 C3 C2 C1 -0.6(6) . . . . ?
C4 C5 C6 C1 -0.3(7) . . . . ?
C5 C6 C1 O1 179.6(4) . . . . ?
C5 C6 C1 C2 -0.6(6) . . . . ?
C3 C2 C1 O1 -179.2(4) . . . . ?
C3 C2 C1 C6 1.0(6) . . . . ?
